data_4031820
loop_
_publ_author_name
'Engelhart, Jens U.'
'Paulus, Fabian'
'Schaffroth, Manuel'
'Vasilenko, Vladislav'
'Tverskoy, Olena'
'Rominger, Frank'
'Bunz, Uwe H. F.'

_publ_section_title
;
 Halogenated Symmetrical Tetraazapentacenes: Synthesis, Structures, and
 Properties.
;
_journal_issue 3
_journal_name_full 'The Journal of organic chemistry'
_journal_page_first 1198
_journal_page_last 1205
_journal_paper_doi 10.1021/acs.joc.5b02731
_journal_volume 81
_journal_year 2016
_chemical_formula_sum 'C40 H48 Br4 N4 Si2'
_chemical_formula_weight 960.64
_chemical_name_common '6b in manuscript'
_chemical_name_systematic
; 
 ? 
;
_space_group_crystal_system triclinic
_space_group_IT_number 2
_space_group_name_Hall '-P 1'
_space_group_name_H-M_alt 'P -1'
_symmetry_space_group_name_Hall '-P 1'
_symmetry_space_group_name_H-M 'P -1'
_atom_sites_solution_hydrogens geom
_audit_creation_method SHELXL-2013
_cell_angle_alpha 81.590(11)
_cell_angle_beta 82.046(12)
_cell_angle_gamma 77.789(11)
_cell_formula_units_Z 1
_cell_length_a 7.200(3)
_cell_length_b 8.974(4)
_cell_length_c 17.429(7)
_cell_measurement_reflns_used 416
_cell_measurement_temperature 200(2)
_cell_measurement_theta_max 16.85
_cell_measurement_theta_min 2.75
_cell_volume 1082.1(8)
_computing_cell_refinement 'Bruker SAINT'
_computing_data_collection 'Bruker APEX2'
_computing_data_reduction 'Bruker SAINT'
_computing_molecular_graphics 'Bruker SHELXTL'
_computing_publication_material 'Bruker SHELXTL'
_computing_structure_refinement 'SHELXL-2013 (Sheldrick, 2013)'
_computing_structure_solution 'SHELXS-97 (Sheldrick 2008)'
_diffrn_ambient_temperature 200(2)
_diffrn_measured_fraction_theta_full 0.719
_diffrn_measured_fraction_theta_max 0.991
_diffrn_measurement_device_type 'Bruker APEX'
_diffrn_measurement_method '\f and \w scans'
_diffrn_radiation_type MoK\a
_diffrn_radiation_wavelength 0.71073
_diffrn_reflns_av_R_equivalents 0.1307
_diffrn_reflns_av_unetI/netI 0.1752
_diffrn_reflns_laue_measured_fraction_full 0.719
_diffrn_reflns_laue_measured_fraction_max 0.991
_diffrn_reflns_limit_h_max 7
_diffrn_reflns_limit_h_min -7
_diffrn_reflns_limit_k_max 9
_diffrn_reflns_limit_k_min -9
_diffrn_reflns_limit_l_max 18
_diffrn_reflns_limit_l_min -18
_diffrn_reflns_number 7522
_diffrn_reflns_point_group_measured_fraction_full 0.719
_diffrn_reflns_point_group_measured_fraction_max 0.991
_diffrn_reflns_theta_full 25.242
_diffrn_reflns_theta_max 22.510
_diffrn_reflns_theta_min 2.339
_diffrn_source 'sealed tube'
_exptl_absorpt_coefficient_mu 3.806
_exptl_absorpt_correction_T_max 0.9568
_exptl_absorpt_correction_T_min 0.7013
_exptl_absorpt_correction_type multi-scan
_exptl_absorpt_process_details
;
Sheldrick, G. M. (2008). <i>SADABS</i>. University of G\"ottingen, Germany.
;
_exptl_crystal_colour gold
_exptl_crystal_density_diffrn 1.474
_exptl_crystal_description needle
_exptl_crystal_F_000 484
_exptl_crystal_size_max 0.370
_exptl_crystal_size_mid 0.040
_exptl_crystal_size_min 0.020
_refine_diff_density_max 1.395
_refine_diff_density_min -1.037
_refine_diff_density_rms 0.192
_refine_ls_extinction_method none
_refine_ls_goodness_of_fit_ref 1.110
_refine_ls_hydrogen_treatment constr
_refine_ls_matrix_type full
_refine_ls_number_parameters 308
_refine_ls_number_reflns 2812
_refine_ls_number_restraints 726
_refine_ls_restrained_S_all 1.008
_refine_ls_R_factor_all 0.2023
_refine_ls_R_factor_gt 0.1212
_refine_ls_shift/su_max 0.000
_refine_ls_shift/su_mean 0.000
_refine_ls_structure_factor_coef Fsqd
_refine_ls_weighting_details 'w=1/[\s^2^(Fo^2^)+(0.0965P)^2^+34.9233P] where P=(Fo^2^+2Fc^2^)/3'
_refine_ls_weighting_scheme calc
_refine_ls_wR_factor_gt 0.2871
_refine_ls_wR_factor_ref 0.3298
_reflns_Friedel_coverage 0.000
_reflns_number_gt 1492
_reflns_number_total 2812
_reflns_threshold_expression 'I > 2\s(I)'
_cod_data_source_file jo5b02731_si_001.cif
_cod_data_source_block je28
_cod_depositor_comments 'Adding full bibliography for 4031817--4031822.cif.'
_cod_original_cell_volume 1082.2(7)
_cod_database_code 4031820
_shelx_space_group_comment
; 
The symmetry employed for this shelxl refinement is uniquely defined 
by the following loop, which should always be used as a source of 
symmetry information in preference to the above space-group names. 
They are only intended as comments. 
;
_shelx_estimated_absorpt_t_min 0.333
_shelx_estimated_absorpt_t_max 0.928
_shelxl_version_number 2013-4

loop_
_space_group_symop_operation_xyz
'x, y, z'
'-x, -y, -z'

loop_
_atom_site_label
_atom_site_type_symbol
_atom_site_fract_x
_atom_site_fract_y
_atom_site_fract_z
_atom_site_U_iso_or_equiv
_atom_site_adp_type
_atom_site_occupancy
_atom_site_site_symmetry_order
_atom_site_calc_flag
_atom_site_refinement_flags_posn
_atom_site_refinement_flags_adp
_atom_site_refinement_flags_occupancy
_atom_site_disorder_assembly
_atom_site_disorder_group
Br1 Br 0.3379(3) -0.5607(3) 0.94646(18) 0.0483(9) Uani 1 1 d . U . . .
Br2 Br -1.2720(4) -1.3509(3) 0.85902(18) 0.0561(10) Uani 1 1 d . U . . .
C11 C -0.478(3) -0.950(3) 0.9182(16) 0.042(4) Uani 1 1 d . U . . .
C12 C -0.350(3) -0.916(2) 0.9647(15) 0.040(5) Uani 1 1 d . U . . .
N13 N -0.220(2) -0.840(2) 0.9338(12) 0.040(4) Uani 1 1 d . U . . .
H13 H -0.2036 -0.8150 0.8829 0.048 Uiso 0.5 1 calc R U P . .
C14 C -0.106(3) -0.799(2) 0.9802(16) 0.037(5) Uani 1 1 d . U . . .
C15 C 0.037(3) -0.713(2) 0.9460(16) 0.042(5) Uani 1 1 d . U . . .
H15 H 0.0556 -0.6836 0.8913 0.050 Uiso 1 1 calc R U . . .
C16 C 0.149(3) -0.673(2) 0.9977(16) 0.038(5) Uani 1 1 d . U . . .
C28 C -1.126(3) -1.287(2) 0.9241(16) 0.042(5) Uani 1 1 d . U . . .
C29 C -0.989(3) -1.204(2) 0.8909(16) 0.046(5) Uani 1 1 d . U . . .
H29 H -0.9701 -1.1778 0.8359 0.055 Uiso 1 1 calc R U . . .
C30 C -0.877(3) -1.159(2) 0.9400(16) 0.037(5) Uani 1 1 d . U . . .
N31 N -0.738(2) -1.0724(19) 0.9082(13) 0.045(4) Uani 1 1 d . U . . .
H31 H -0.7282 -1.0387 0.8581 0.054 Uiso 0.5 1 calc R U P . .
C32 C -0.623(3) -1.042(2) 0.9528(16) 0.040(4) Uani 1 1 d . U . . .
C1 C -0.461(3) -0.907(3) 0.8347(18) 0.047(5) Uani 1 1 d . U . . .
C2 C -0.461(3) -0.864(3) 0.768(2) 0.065(5) Uani 1 1 d D U . . .
Si1 Si -0.4662(12) -0.7975(10) 0.6652(5) 0.070(2) Uani 1 1 d D U . . .
C41 C -0.264(5) -0.697(4) 0.6276(18) 0.080(7) Uani 0.521(16) 1 d D U P A 1
H41 H -0.1465 -0.7714 0.6423 0.096 Uiso 0.521(16) 1 calc R U P A 1
C42 C -0.235(8) -0.663(6) 0.540(2) 0.093(14) Uani 0.521(16) 1 d D U P A 1
H42A H -0.2291 -0.7563 0.5161 0.140 Uiso 0.521(16) 1 calc R U P A 1
H42B H -0.1143 -0.6261 0.5244 0.140 Uiso 0.521(16) 1 calc R U P A 1
H42C H -0.3409 -0.5835 0.5219 0.140 Uiso 0.521(16) 1 calc R U P A 1
C43 C -0.264(8) -0.555(5) 0.663(3) 0.088(13) Uani 0.521(16) 1 d D U P A 1
H43A H -0.2801 -0.5768 0.7202 0.132 Uiso 0.521(16) 1 calc R U P A 1
H43B H -0.3694 -0.4734 0.6463 0.132 Uiso 0.521(16) 1 calc R U P A 1
H43C H -0.1423 -0.5212 0.6463 0.132 Uiso 0.521(16) 1 calc R U P A 1
C44 C -0.700(4) -0.663(4) 0.6547(19) 0.083(8) Uani 0.521(16) 1 d D U P A 1
H44 H -0.7947 -0.7294 0.6755 0.099 Uiso 0.521(16) 1 calc R U P A 1
C45 C -0.752(7) -0.605(6) 0.574(2) 0.101(16) Uani 0.521(16) 1 d D U P A 1
H45A H -0.7212 -0.6897 0.5422 0.152 Uiso 0.521(16) 1 calc R U P A 1
H45B H -0.6795 -0.5251 0.5509 0.152 Uiso 0.521(16) 1 calc R U P A 1
H45C H -0.8891 -0.5613 0.5766 0.152 Uiso 0.521(16) 1 calc R U P A 1
C46 C -0.751(8) -0.538(5) 0.707(3) 0.100(15) Uani 0.521(16) 1 d D U P A 1
H46A H -0.7217 -0.5804 0.7597 0.149 Uiso 0.521(16) 1 calc R U P A 1
H46B H -0.8881 -0.4936 0.7078 0.149 Uiso 0.521(16) 1 calc R U P A 1
H46C H -0.6775 -0.4573 0.6869 0.149 Uiso 0.521(16) 1 calc R U P A 1
C47 C -0.445(4) -0.968(3) 0.6131(19) 0.078(7) Uani 0.521(16) 1 d D U P A 1
H47 H -0.4500 -0.9273 0.5568 0.094 Uiso 0.521(16) 1 calc R U P A 1
C48 C -0.609(6) -1.050(5) 0.635(3) 0.073(12) Uani 0.521(16) 1 d D U P A 1
H48A H -0.7298 -0.9763 0.6298 0.109 Uiso 0.521(16) 1 calc R U P A 1
H48B H -0.6073 -1.0985 0.6891 0.109 Uiso 0.521(16) 1 calc R U P A 1
H48C H -0.5981 -1.1290 0.6003 0.109 Uiso 0.521(16) 1 calc R U P A 1
C49 C -0.259(6) -1.080(5) 0.617(4) 0.091(13) Uani 0.521(16) 1 d D U P A 1
H49A H -0.1528 -1.0255 0.6013 0.136 Uiso 0.521(16) 1 calc R U P A 1
H49B H -0.2513 -1.1577 0.5821 0.136 Uiso 0.521(16) 1 calc R U P A 1
H49C H -0.2506 -1.1306 0.6707 0.136 Uiso 0.521(16) 1 calc R U P A 1
C41B C -0.225(4) -0.890(3) 0.6219(19) 0.078(8) Uani 0.479(16) 1 d D U P A 2
H41B H -0.1344 -0.8503 0.6489 0.094 Uiso 0.479(16) 1 calc R U P A 2
C42B C -0.172(8) -0.841(6) 0.537(2) 0.092(15) Uani 0.479(16) 1 d D U P A 2
H42D H -0.2054 -0.7292 0.5267 0.139 Uiso 0.479(16) 1 calc R U P A 2
H42E H -0.2425 -0.8875 0.5059 0.139 Uiso 0.479(16) 1 calc R U P A 2
H42F H -0.0346 -0.8756 0.5240 0.139 Uiso 0.479(16) 1 calc R U P A 2
C43B C -0.172(7) -1.061(4) 0.640(3) 0.077(13) Uani 0.479(16) 1 d D U P A 2
H43D H -0.1989 -1.0899 0.6966 0.116 Uiso 0.479(16) 1 calc R U P A 2
H43E H -0.0352 -1.0953 0.6243 0.116 Uiso 0.479(16) 1 calc R U P A 2
H43F H -0.2466 -1.1099 0.6121 0.116 Uiso 0.479(16) 1 calc R U P A 2
C44B C -0.663(5) -0.869(4) 0.6346(19) 0.077(7) Uani 0.479(16) 1 d D U P A 2
H44B H -0.7725 -0.7951 0.6583 0.093 Uiso 0.479(16) 1 calc R U P A 2
C45B C -0.701(9) -0.829(7) 0.552(2) 0.095(17) Uani 0.479(16) 1 d D U P A 2
H45D H -0.6818 -0.7240 0.5335 0.143 Uiso 0.479(16) 1 calc R U P A 2
H45E H -0.8330 -0.8355 0.5473 0.143 Uiso 0.479(16) 1 calc R U P A 2
H45F H -0.6129 -0.9007 0.5199 0.143 Uiso 0.479(16) 1 calc R U P A 2
C46B C -0.717(10) -1.013(6) 0.674(4) 0.108(17) Uani 0.479(16) 1 d D U P A 2
H46D H -0.6957 -1.0264 0.7288 0.161 Uiso 0.479(16) 1 calc R U P A 2
H46E H -0.6386 -1.1001 0.6486 0.161 Uiso 0.479(16) 1 calc R U P A 2
H46F H -0.8522 -1.0099 0.6697 0.161 Uiso 0.479(16) 1 calc R U P A 2
C47B C -0.502(5) -0.586(3) 0.658(2) 0.080(7) Uani 0.479(16) 1 d D U P A 2
H47B H -0.4883 -0.5496 0.6011 0.096 Uiso 0.479(16) 1 calc R U P A 2
C48B C -0.695(6) -0.503(5) 0.689(5) 0.096(15) Uani 0.479(16) 1 d D U P A 2
H48D H -0.7940 -0.5389 0.6670 0.144 Uiso 0.479(16) 1 calc R U P A 2
H48E H -0.7059 -0.3924 0.6736 0.144 Uiso 0.479(16) 1 calc R U P A 2
H48F H -0.7125 -0.5243 0.7459 0.144 Uiso 0.479(16) 1 calc R U P A 2
C49B C -0.350(6) -0.527(5) 0.690(4) 0.074(12) Uani 0.479(16) 1 d D U P A 2
H49D H -0.2235 -0.5806 0.6700 0.111 Uiso 0.479(16) 1 calc R U P A 2
H49E H -0.3657 -0.5470 0.7474 0.111 Uiso 0.479(16) 1 calc R U P A 2
H49F H -0.3629 -0.4168 0.6742 0.111 Uiso 0.479(16) 1 calc R U P A 2

loop_
_atom_site_aniso_label
_atom_site_aniso_U_11
_atom_site_aniso_U_22
_atom_site_aniso_U_33
_atom_site_aniso_U_23
_atom_site_aniso_U_13
_atom_site_aniso_U_12
Br1 0.0292(13) 0.0219(13) 0.100(2) -0.0170(14) -0.0092(14) -0.0100(10)
Br2 0.0490(17) 0.0356(16) 0.096(3) -0.0162(16) -0.0230(16) -0.0203(13)
C11 0.026(7) 0.030(9) 0.079(8) -0.032(7) 0.003(6) -0.010(7)
C12 0.023(7) 0.026(10) 0.077(10) -0.028(8) 0.005(7) -0.011(7)
N13 0.022(7) 0.029(9) 0.074(11) -0.015(8) -0.006(7) -0.012(6)
C14 0.021(7) 0.014(9) 0.082(12) -0.016(9) -0.012(7) -0.003(7)
C15 0.025(8) 0.023(10) 0.084(13) -0.015(9) -0.012(8) -0.008(8)
C16 0.025(8) 0.010(9) 0.086(12) -0.014(9) -0.014(8) -0.005(7)
C28 0.026(8) 0.022(10) 0.082(12) -0.020(9) -0.006(8) -0.007(8)
C29 0.032(9) 0.030(10) 0.082(13) -0.020(9) -0.006(8) -0.012(8)
C30 0.026(8) 0.005(8) 0.081(12) -0.010(8) -0.011(8) -0.002(7)
N31 0.032(7) 0.017(8) 0.091(11) -0.009(8) -0.014(7) -0.008(7)
C32 0.018(7) 0.020(9) 0.086(10) -0.023(8) -0.002(7) -0.001(7)
C1 0.029(11) 0.046(12) 0.078(7) -0.030(6) 0.005(6) -0.024(9)
C2 0.063(12) 0.067(11) 0.077(7) -0.029(6) 0.004(6) -0.032(9)
Si1 0.080(5) 0.074(5) 0.070(5) -0.030(4) 0.003(4) -0.040(4)
C41 0.086(12) 0.077(13) 0.089(13) -0.030(11) 0.011(10) -0.042(10)
C42 0.11(3) 0.09(3) 0.091(14) -0.029(12) 0.015(12) -0.05(2)
C43 0.09(3) 0.086(17) 0.10(2) -0.040(16) 0.01(2) -0.046(18)
C44 0.084(11) 0.083(12) 0.088(14) -0.020(11) 0.006(10) -0.037(9)
C45 0.09(3) 0.12(3) 0.088(16) -0.020(14) 0.007(15) -0.02(2)
C46 0.12(3) 0.085(19) 0.09(2) -0.021(18) 0.005(19) -0.029(19)
C47 0.096(14) 0.077(10) 0.077(14) -0.030(10) 0.008(11) -0.048(9)
C48 0.098(17) 0.078(18) 0.06(3) -0.018(18) -0.001(16) -0.049(14)
C49 0.100(16) 0.082(16) 0.11(3) -0.041(18) 0.003(15) -0.045(12)
C41B 0.085(11) 0.074(13) 0.087(13) -0.029(11) 0.011(9) -0.042(9)
C42B 0.11(3) 0.07(2) 0.091(15) -0.026(14) 0.024(14) -0.03(2)
C43B 0.08(2) 0.075(13) 0.09(3) -0.029(12) 0.003(19) -0.043(11)
C44B 0.086(12) 0.078(14) 0.083(14) -0.027(11) -0.005(11) -0.043(11)
C45B 0.12(3) 0.10(3) 0.088(16) -0.018(17) -0.019(17) -0.07(3)
C46B 0.14(3) 0.11(2) 0.10(3) -0.01(2) -0.03(2) -0.08(2)
C47B 0.093(14) 0.072(9) 0.088(15) -0.029(8) 0.003(12) -0.042(8)
C48B 0.095(16) 0.071(18) 0.13(4) -0.038(19) 0.016(15) -0.046(11)
C49B 0.087(18) 0.077(19) 0.07(3) -0.039(18) 0.022(18) -0.044(14)

loop_
_atom_type_symbol
_atom_type_description
_atom_type_scat_dispersion_real
_atom_type_scat_dispersion_imag
_atom_type_scat_source
C C 0.0033 0.0016 'International Tables Vol C Tables 4.2.6.8 and 6.1.1.4'
H H 0.0000 0.0000 'International Tables Vol C Tables 4.2.6.8 and 6.1.1.4'
N N 0.0061 0.0033 'International Tables Vol C Tables 4.2.6.8 and 6.1.1.4'
Si Si 0.0817 0.0704 'International Tables Vol C Tables 4.2.6.8 and 6.1.1.4'
Br Br -0.2901 2.4595 'International Tables Vol C Tables 4.2.6.8 and 6.1.1.4'

loop_
_geom_angle_atom_site_label_1
_geom_angle_atom_site_label_2
_geom_angle_atom_site_label_3
_geom_angle
_geom_angle_site_symmetry_1
_geom_angle_site_symmetry_3
C12 C11 C1 121(2) . .
C12 C11 C32 121(2) . .
C1 C11 C32 118(2) . .
N13 C12 C11 120(2) . .
N13 C12 C32 121(2) . 2_437
C11 C12 C32 119(2) . 2_437
C12 N13 C14 120(2) . .
C12 N13 H13 120.1 . .
C14 N13 H13 120.1 . .
N13 C14 C30 122(2) . 2_437
N13 C14 C15 120(2) . .
C30 C14 C15 119(2) 2_437 .
C16 C15 C14 117(2) . .
C16 C15 H15 121.6 . .
C14 C15 H15 121.6 . .
C28 C16 C15 123(2) 2_437 .
C28 C16 Br1 123.2(16) 2_437 .
C15 C16 Br1 113.7(19) . .
C16 C28 C29 120(2) 2_437 .
C16 C28 Br2 120.8(16) 2_437 .
C29 C28 Br2 119(2) . .
C28 C29 C30 118(3) . .
C28 C29 H29 120.8 . .
C30 C29 H29 120.8 . .
C14 C30 C29 122(2) 2_437 .
C14 C30 N31 117(2) 2_437 .
C29 C30 N31 120(2) . .
C32 N31 C30 120(2) . .
C32 N31 H31 119.9 . .
C30 N31 H31 119.9 . .
N31 C32 C12 120(2) . 2_437
N31 C32 C11 119(2) . .
C12 C32 C11 120(2) 2_437 .
C2 C1 C11 175(3) . .
C1 C2 Si1 179(2) . .
C2 Si1 C44B 106.0(11) . .
C2 Si1 C47B 105.2(12) . .
C44B Si1 C47B 114.6(13) . .
C2 Si1 C47 107.6(12) . .
C2 Si1 C41 110.8(11) . .
C47 Si1 C41 109.8(12) . .
C2 Si1 C44 106.8(11) . .
C47 Si1 C44 111.4(12) . .
C41 Si1 C44 110.3(13) . .
C2 Si1 C41B 102.7(11) . .
C44B Si1 C41B 113.3(13) . .
C47B Si1 C41B 113.5(12) . .
C43 C41 C42 109(3) . .
C43 C41 Si1 116(2) . .
C42 C41 Si1 115(2) . .
C43 C41 H41 105.4 . .
C42 C41 H41 105.4 . .
Si1 C41 H41 105.4 . .
C41 C42 H42A 109.5 . .
C41 C42 H42B 109.5 . .
H42A C42 H42B 109.5 . .
C41 C42 H42C 109.5 . .
H42A C42 H42C 109.5 . .
H42B C42 H42C 109.5 . .
C41 C43 H43A 109.5 . .
C41 C43 H43B 109.5 . .
H43A C43 H43B 109.5 . .
C41 C43 H43C 109.5 . .
H43A C43 H43C 109.5 . .
H43B C43 H43C 109.5 . .
C45 C44 C46 111(3) . .
C45 C44 Si1 118(2) . .
C46 C44 Si1 117(2) . .
C45 C44 H44 102.7 . .
C46 C44 H44 102.7 . .
Si1 C44 H44 102.7 . .
C44 C45 H45A 109.5 . .
C44 C45 H45B 109.5 . .
H45A C45 H45B 109.5 . .
C44 C45 H45C 109.5 . .
H45A C45 H45C 109.5 . .
H45B C45 H45C 109.5 . .
C44 C46 H46A 109.5 . .
C44 C46 H46B 109.5 . .
H46A C46 H46B 109.5 . .
C44 C46 H46C 109.5 . .
H46A C46 H46C 109.5 . .
H46B C46 H46C 109.5 . .
C48 C47 C49 110(3) . .
C48 C47 Si1 114(2) . .
C49 C47 Si1 115(2) . .
C48 C47 H47 105.7 . .
C49 C47 H47 105.7 . .
Si1 C47 H47 105.7 . .
C47 C48 H48A 109.5 . .
C47 C48 H48B 109.5 . .
H48A C48 H48B 109.5 . .
C47 C48 H48C 109.5 . .
H48A C48 H48C 109.5 . .
H48B C48 H48C 109.5 . .
C47 C49 H49A 109.5 . .
C47 C49 H49B 109.5 . .
H49A C49 H49B 109.5 . .
C47 C49 H49C 109.5 . .
H49A C49 H49C 109.5 . .
H49B C49 H49C 109.5 . .
C42B C41B C43B 111(3) . .
C42B C41B Si1 116(2) . .
C43B C41B Si1 116(2) . .
C42B C41B H41B 104.0 . .
C43B C41B H41B 104.0 . .
Si1 C41B H41B 104.0 . .
C41B C42B H42D 109.5 . .
C41B C42B H42E 109.5 . .
H42D C42B H42E 109.5 . .
C41B C42B H42F 109.5 . .
H42D C42B H42F 109.5 . .
H42E C42B H42F 109.5 . .
C41B C43B H43D 109.5 . .
C41B C43B H43E 109.5 . .
H43D C43B H43E 109.5 . .
C41B C43B H43F 109.5 . .
H43D C43B H43F 109.5 . .
H43E C43B H43F 109.5 . .
C46B C44B C45B 115(3) . .
C46B C44B Si1 121(2) . .
C45B C44B Si1 118(2) . .
C46B C44B H44B 98.4 . .
C45B C44B H44B 98.4 . .
Si1 C44B H44B 98.4 . .
C44B C45B H45D 109.5 . .
C44B C45B H45E 109.5 . .
H45D C45B H45E 109.5 . .
C44B C45B H45F 109.5 . .
H45D C45B H45F 109.5 . .
H45E C45B H45F 109.5 . .
C44B C46B H46D 109.5 . .
C44B C46B H46E 109.5 . .
H46D C46B H46E 109.5 . .
C44B C46B H46F 109.5 . .
H46D C46B H46F 109.5 . .
H46E C46B H46F 109.5 . .
C48B C47B C49B 109(3) . .
C48B C47B Si1 116(2) . .
C49B C47B Si1 115(2) . .
C48B C47B H47B 105.0 . .
C49B C47B H47B 105.0 . .
Si1 C47B H47B 105.0 . .
C47B C48B H48D 109.5 . .
C47B C48B H48E 109.5 . .
H48D C48B H48E 109.5 . .
C47B C48B H48F 109.5 . .
H48D C48B H48F 109.5 . .
H48E C48B H48F 109.5 . .
C47B C49B H49D 109.5 . .
C47B C49B H49E 109.5 . .
H49D C49B H49E 109.5 . .
C47B C49B H49F 109.5 . .
H49D C49B H49F 109.5 . .
H49E C49B H49F 109.5 . .

loop_
_geom_bond_atom_site_label_1
_geom_bond_atom_site_label_2
_geom_bond_distance
_geom_bond_site_symmetry_2
Br1 C16 1.91(2) .
Br2 C28 1.87(2) .
C11 C12 1.41(3) .
C11 C1 1.44(4) .
C11 C32 1.48(3) .
C12 N13 1.29(3) .
C12 C32 1.43(3) 2_437
N13 C14 1.36(3) .
N13 H13 0.8800 .
C14 C30 1.38(3) 2_437
C14 C15 1.43(3) .
C15 C16 1.42(3) .
C15 H15 0.9500 .
C16 C28 1.35(3) 2_437
C28 C16 1.35(3) 2_437
C28 C29 1.38(3) .
C29 C30 1.40(3) .
C29 H29 0.9500 .
C30 C14 1.38(3) 2_437
C30 N31 1.40(3) .
N31 C32 1.31(3) .
N31 H31 0.8800 .
C32 C12 1.43(3) 2_437
C1 C2 1.17(4) .
C2 Si1 1.81(4) .
Si1 C44B 1.84(3) .
Si1 C47B 1.85(3) .
Si1 C47 1.86(3) .
Si1 C41 1.86(3) .
Si1 C44 1.87(3) .
Si1 C41B 1.87(3) .
C41 C43 1.50(2) .
C41 C42 1.51(2) .
C41 H41 1.0000 .
C42 H42A 0.9800 .
C42 H42B 0.9800 .
C42 H42C 0.9800 .
C43 H43A 0.9800 .
C43 H43B 0.9800 .
C43 H43C 0.9800 .
C44 C45 1.49(2) .
C44 C46 1.50(2) .
C44 H44 1.0000 .
C45 H45A 0.9800 .
C45 H45B 0.9800 .
C45 H45C 0.9800 .
C46 H46A 0.9800 .
C46 H46B 0.9800 .
C46 H46C 0.9800 .
C47 C48 1.50(2) .
C47 C49 1.50(2) .
C47 H47 1.0000 .
C48 H48A 0.9800 .
C48 H48B 0.9800 .
C48 H48C 0.9800 .
C49 H49A 0.9800 .
C49 H49B 0.9800 .
C49 H49C 0.9800 .
C41B C42B 1.49(2) .
C41B C43B 1.50(2) .
C41B H41B 1.0000 .
C42B H42D 0.9800 .
C42B H42E 0.9800 .
C42B H42F 0.9800 .
C43B H43D 0.9800 .
C43B H43E 0.9800 .
C43B H43F 0.9800 .
C44B C46B 1.48(2) .
C44B C45B 1.48(2) .
C44B H44B 1.0000 .
C45B H45D 0.9800 .
C45B H45E 0.9800 .
C45B H45F 0.9800 .
C46B H46D 0.9800 .
C46B H46E 0.9800 .
C46B H46F 0.9800 .
C47B C48B 1.50(2) .
C47B C49B 1.50(2) .
C47B H47B 1.0000 .
C48B H48D 0.9800 .
C48B H48E 0.9800 .
C48B H48F 0.9800 .
C49B H49D 0.9800 .
C49B H49E 0.9800 .
C49B H49F 0.9800 .

loop_
_geom_torsion_atom_site_label_1
_geom_torsion_atom_site_label_2
_geom_torsion_atom_site_label_3
_geom_torsion_atom_site_label_4
_geom_torsion
_geom_torsion_site_symmetry_1
_geom_torsion_site_symmetry_4
C1 C11 C12 N13 3(3) . .
C32 C11 C12 N13 177.5(19) . .
C1 C11 C12 C32 179(2) . 2_437
C32 C11 C12 C32 -7(3) . 2_437
C11 C12 N13 C14 175.3(19) . .
C32 C12 N13 C14 -1(3) 2_437 .
C12 N13 C14 C30 3(3) . 2_437
C12 N13 C14 C15 -179.1(19) . .
N13 C14 C15 C16 179.9(18) . .
C30 C14 C15 C16 -2(3) 2_437 .
C14 C15 C16 C28 0(3) . 2_437
C14 C15 C16 Br1 179.4(14) . .
C16 C28 C29 C30 -1(3) 2_437 .
Br2 C28 C29 C30 -178.7(15) . .
C28 C29 C30 C14 3(3) . 2_437
C28 C29 C30 N31 -179.1(19) . .
C14 C30 N31 C32 4(3) 2_437 .
C29 C30 N31 C32 -174.0(19) . .
C30 N31 C32 C12 -6(3) . 2_437
C30 N31 C32 C11 -179.6(18) . .
C12 C11 C32 N31 -179.4(19) . .
C1 C11 C32 N31 -4(3) . .
C12 C11 C32 C12 7(3) . 2_437
C1 C11 C32 C12 -178(2) . 2_437
C2 Si1 C41 C43 -62(3) . .
C44B Si1 C41 C43 125(4) . .
C47B Si1 C41 C43 33(3) . .
C47 Si1 C41 C43 179(3) . .
C44 Si1 C41 C43 56(4) . .
C41B Si1 C41 C43 -153(4) . .
C2 Si1 C41 C42 169(3) . .
C44B Si1 C41 C42 -4(4) . .
C47B Si1 C41 C42 -95(3) . .
C47 Si1 C41 C42 51(3) . .
C44 Si1 C41 C42 -73(3) . .
C41B Si1 C41 C42 78(3) . .
C2 Si1 C44 C45 -173(3) . .
C44B Si1 C44 C45 -73(3) . .
C47B Si1 C44 C45 90(4) . .
C47 Si1 C44 C45 -55(4) . .
C41 Si1 C44 C45 67(4) . .
C41B Si1 C44 C45 14(5) . .
C2 Si1 C44 C46 51(4) . .
C44B Si1 C44 C46 150(4) . .
C47B Si1 C44 C46 -46(4) . .
C47 Si1 C44 C46 168(3) . .
C41 Si1 C44 C46 -70(4) . .
C41B Si1 C44 C46 -123(4) . .
C2 Si1 C47 C48 64(3) . .
C44B Si1 C47 C48 -33(3) . .
C47B Si1 C47 C48 -112(3) . .
C41 Si1 C47 C48 -176(3) . .
C44 Si1 C47 C48 -53(3) . .
C41B Si1 C47 C48 159(3) . .
C2 Si1 C47 C49 -65(3) . .
C44B Si1 C47 C49 -162(4) . .
C47B Si1 C47 C49 120(3) . .
C41 Si1 C47 C49 56(3) . .
C44 Si1 C47 C49 178(3) . .
C41B Si1 C47 C49 30(3) . .
C2 Si1 C41B C42B -173(3) . .
C44B Si1 C41B C42B 74(3) . .
C47B Si1 C41B C42B -60(4) . .
C47 Si1 C41B C42B 84(3) . .
C41 Si1 C41B C42B -66(3) . .
C44 Si1 C41B C42B 1(5) . .
C2 Si1 C41B C43B 55(3) . .
C44B Si1 C41B C43B -59(3) . .
C47B Si1 C41B C43B 168(3) . .
C47 Si1 C41B C43B -49(3) . .
C41 Si1 C41B C43B 161(4) . .
C44 Si1 C41B C43B -132(4) . .
C2 Si1 C44B C46B -30(5) . .
C47B Si1 C44B C46B -145(4) . .
C47 Si1 C44B C46B 70(4) . .
C41 Si1 C44B C46B 143(4) . .
C44 Si1 C44B C46B -131(5) . .
C41B Si1 C44B C46B 82(5) . .
C2 Si1 C44B C45B 179(4) . .
C47B Si1 C44B C45B 64(4) . .
C47 Si1 C44B C45B -80(4) . .
C41 Si1 C44B C45B -7(5) . .
C44 Si1 C44B C45B 79(4) . .
C41B Si1 C44B C45B -69(4) . .
C2 Si1 C47B C48B -71(4) . .
C44B Si1 C47B C48B 45(4) . .
C47 Si1 C47B C48B 104(4) . .
C41 Si1 C47B C48B -176(4) . .
C44 Si1 C47B C48B 29(4) . .
C41B Si1 C47B C48B 177(4) . .
C2 Si1 C47B C49B 59(3) . .
C44B Si1 C47B C49B 175(3) . .
C47 Si1 C47B C49B -126(3) . .
C41 Si1 C47B C49B -47(3) . .
C44 Si1 C47B C49B 159(4) . .
C41B Si1 C47B C49B -53(3) . .
